data_7205284
loop_
_publ_author_name
'Collas, Alain'
'De Borger, Roeland'
'Amanova, Tatyana'
'Blockhuys, Frank'

_publ_section_title
;
 Activation and de-activation of fluorine synthons by nitrogen
 substitution in fluorinated aza-distyrylbenzenes
;
_journal_issue 2
_journal_name_full CrystEngComm
_journal_page_first 702
_journal_paper_doi 10.1039/c0ce00319k
_journal_volume 13
_journal_year 2011
_chemical_formula_moiety 'C20 H6 F10 N2'
_chemical_formula_sum 'C20 H6 F10 N2'
_chemical_formula_weight 464.27
_chemical_melting_point 448
_chemical_name_common
;N,N'-bis(2,3,4,5,6-pentafluorobenzylidene)-1,4-
phenylenediamine
;
_chemical_name_systematic
;
N,N'-bis(2,3,4,5,6-pentafluorobenzylidene)-1,4-phenylenediamine
;
_space_group_IT_number 2
_symmetry_cell_setting triclinic
_symmetry_space_group_name_Hall '-P 1'
_symmetry_space_group_name_H-M 'P -1'
_atom_sites_solution_hydrogens geom
_atom_sites_solution_primary direct
_atom_sites_solution_secondary difmap
_audit_creation_method SHELXL-97
_cell_angle_alpha 109.78(2)
_cell_angle_beta 102.35(3)
_cell_angle_gamma 96.13(3)
_cell_formula_units_Z 1
_cell_length_a 5.846(2)
_cell_length_b 7.929(2)
_cell_length_c 10.331(3)
_cell_measurement_reflns_used 25
_cell_measurement_temperature 293(2)
_cell_measurement_theta_max 14.22
_cell_measurement_theta_min 6.00
_cell_volume 431.7(2)
_computing_structure_refinement 'SHELXL-97 (Sheldrick, 1997)'
_diffrn_ambient_temperature 293(2)
_diffrn_measured_fraction_theta_full 1.000
_diffrn_measured_fraction_theta_max 1.000
_diffrn_measurement_device_type 'Enraf Nonius CAD4'
_diffrn_measurement_method 'non-profiled omega/2theta scans'
_diffrn_radiation_monochromator graphite
_diffrn_radiation_source 'fine-focus sealed tube'
_diffrn_radiation_type MoK\a
_diffrn_radiation_wavelength 0.71073
_diffrn_reflns_av_R_equivalents 0.0513
_diffrn_reflns_av_sigmaI/netI 0.0504
_diffrn_reflns_limit_h_max 3
_diffrn_reflns_limit_h_min -7
_diffrn_reflns_limit_k_max 9
_diffrn_reflns_limit_k_min -9
_diffrn_reflns_limit_l_max 12
_diffrn_reflns_limit_l_min -12
_diffrn_reflns_number 2612
_diffrn_reflns_theta_full 25.32
_diffrn_reflns_theta_max 25.32
_diffrn_reflns_theta_min 2.17
_diffrn_standards_decay_% 27
_diffrn_standards_interval_time 60
_diffrn_standards_number 3
_exptl_absorpt_coefficient_mu 0.182
_exptl_absorpt_correction_type none
_exptl_crystal_colour Orange
_exptl_crystal_density_diffrn 1.785
_exptl_crystal_density_method 'not measured'
_exptl_crystal_description prism
_exptl_crystal_F_000 230.0
_exptl_crystal_size_max 0.27
_exptl_crystal_size_mid 0.27
_exptl_crystal_size_min 0.27
_refine_diff_density_max 0.255
_refine_diff_density_min -0.267
_refine_diff_density_rms 0.072
_refine_ls_extinction_method none
_refine_ls_goodness_of_fit_ref 1.047
_refine_ls_hydrogen_treatment constr
_refine_ls_matrix_type full
_refine_ls_number_parameters 145
_refine_ls_number_reflns 1571
_refine_ls_number_restraints 0
_refine_ls_restrained_S_all 1.047
_refine_ls_R_factor_all 0.0701
_refine_ls_R_factor_gt 0.0562
_refine_ls_shift/su_max 0.000
_refine_ls_shift/su_mean 0.000
_refine_ls_structure_factor_coef Fsqd
_refine_ls_weighting_details 'calc w=1/[\s^2^(Fo^2^)+(0.1172P)^2^+0.0231P] where P=(Fo^2^+2Fc^2^)/3'
_refine_ls_weighting_scheme calc
_refine_ls_wR_factor_gt 0.1554
_refine_ls_wR_factor_ref 0.1696
_reflns_number_gt 1219
_reflns_number_total 1571
_reflns_threshold_expression >2sigma(I)
_cod_data_source_file C0CE00319K.TXT
_cod_data_source_block pf345mpa
_cod_original_cell_volume 431.8(2)
_cod_database_code 7205284

loop_
_symmetry_equiv_pos_as_xyz
'x, y, z'
'-x, -y, -z'

loop_
_atom_site_label
_atom_site_type_symbol
_atom_site_fract_x
_atom_site_fract_y
_atom_site_fract_z
_atom_site_U_iso_or_equiv
_atom_site_adp_type
_atom_site_occupancy
_atom_site_symmetry_multiplicity
_atom_site_calc_flag
_atom_site_refinement_flags
_atom_site_disorder_assembly
_atom_site_disorder_group
C31 C 0.1777(3) 0.1577(3) 0.5602(2) 0.0469(5) Uani 1 1 d . . .
C32 C 0.2282(4) -0.0061(3) 0.5678(2) 0.0524(5) Uani 1 1 d . . .
H32 H 0.3817 -0.0109 0.6130 0.063 Uiso 1 1 calc R . .
C36 C -0.0527(4) 0.1619(3) 0.4911(2) 0.0504(5) Uani 1 1 d . . .
H36 H -0.0886 0.2708 0.4846 0.060 Uiso 1 1 calc R . .
F2 F 0.4658(2) 0.69214(18) 0.67276(16) 0.0626(4) Uani 1 1 d . . .
F5 F 1.3491(2) 0.6655(2) 0.94843(15) 0.0692(5) Uani 1 1 d . . .
C2 C 0.6816(4) 0.6772(3) 0.7369(2) 0.0468(5) Uani 1 1 d . . .
F6 F 1.0057(2) 0.36729(18) 0.84558(14) 0.0611(4) Uani 1 1 d . . .
C5 C 1.1317(4) 0.6700(3) 0.8784(2) 0.0502(6) Uani 1 1 d . . .
C4 C 1.0840(4) 0.8274(3) 0.8610(2) 0.0520(6) Uani 1 1 d . . .
C11 C 0.5412(4) 0.3466(3) 0.6958(2) 0.0495(5) Uani 1 1 d . . .
H11 H 0.5766 0.2507 0.7242 0.059 Uiso 1 1 calc R . .
F3 F 0.8091(3) 0.98695(19) 0.77885(17) 0.0698(5) Uani 1 1 d . . .
N11 N 0.3443(3) 0.3257(2) 0.6136(2) 0.0559(5) Uani 1 1 d . . .
C6 C 0.9532(4) 0.5169(3) 0.8247(2) 0.0459(5) Uani 1 1 d . . .
C1 C 0.7228(3) 0.5150(3) 0.7513(2) 0.0439(5) Uani 1 1 d . . .
C3 C 0.8571(4) 0.8320(3) 0.7909(2) 0.0508(5) Uani 1 1 d . . .
F4 F 1.2545(3) 0.9771(2) 0.91189(17) 0.0739(5) Uani 1 1 d . . .

loop_
_atom_site_aniso_label
_atom_site_aniso_U_11
_atom_site_aniso_U_22
_atom_site_aniso_U_33
_atom_site_aniso_U_23
_atom_site_aniso_U_13
_atom_site_aniso_U_12
C31 0.0373(10) 0.0458(11) 0.0509(11) 0.0148(9) 0.0071(8) 0.0008(8)
C32 0.0353(10) 0.0526(11) 0.0618(12) 0.0198(9) 0.0025(9) 0.0040(9)
C36 0.0403(11) 0.0469(12) 0.0599(12) 0.0197(9) 0.0071(9) 0.0050(9)
F2 0.0416(7) 0.0603(8) 0.0840(9) 0.0325(7) 0.0042(6) 0.0092(6)
F5 0.0371(7) 0.0810(10) 0.0740(9) 0.0229(7) -0.0025(6) 0.0021(6)
C2 0.0361(10) 0.0509(11) 0.0506(11) 0.0170(9) 0.0102(8) 0.0059(9)
F6 0.0510(8) 0.0570(8) 0.0720(9) 0.0266(6) 0.0047(6) 0.0114(6)
C5 0.0338(10) 0.0614(13) 0.0473(11) 0.0148(9) 0.0064(8) 0.0027(9)
C4 0.0430(11) 0.0485(12) 0.0525(11) 0.0102(9) 0.0101(9) -0.0064(9)
C11 0.0411(10) 0.0434(10) 0.0582(12) 0.0178(9) 0.0065(9) 0.0017(9)
F3 0.0687(9) 0.0474(7) 0.0900(10) 0.0273(7) 0.0138(8) 0.0065(7)
N11 0.0407(10) 0.0485(10) 0.0694(12) 0.0212(9) 0.0027(8) -0.0012(8)
C6 0.0400(11) 0.0471(11) 0.0466(10) 0.0152(8) 0.0086(8) 0.0052(9)
C1 0.0362(10) 0.0460(10) 0.0451(10) 0.0141(8) 0.0098(8) 0.0020(8)
C3 0.0487(12) 0.0450(11) 0.0561(12) 0.0171(9) 0.0141(9) 0.0038(9)
F4 0.0551(8) 0.0597(8) 0.0831(10) 0.0141(7) 0.0050(7) -0.0180(7)

loop_
_atom_type_symbol
_atom_type_description
_atom_type_scat_dispersion_real
_atom_type_scat_dispersion_imag
_atom_type_scat_source
C C 0.0033 0.0016 'International Tables Vol C Tables 4.2.6.8 and 6.1.1.4'
H H 0.0000 0.0000 'International Tables Vol C Tables 4.2.6.8 and 6.1.1.4'
F F 0.0171 0.0103 'International Tables Vol C Tables 4.2.6.8 and 6.1.1.4'
N N 0.0061 0.0033 'International Tables Vol C Tables 4.2.6.8 and 6.1.1.4'
O O 0.0106 0.0060 'International Tables Vol C Tables 4.2.6.8 and 6.1.1.4'

loop_
_geom_angle_atom_site_label_1
_geom_angle_atom_site_label_2
_geom_angle_atom_site_label_3
_geom_angle
_geom_angle_site_symmetry_1
_geom_angle_site_symmetry_3
_geom_angle_publ_flag
C32 C31 C36 118.9(2) . . ?
C32 C31 N11 125.7(2) . . ?
C36 C31 N11 115.4(2) . . ?
C36 C32 C31 120.5(2) 2_556 . ?
C36 C32 H32 119.7 2_556 . ?
C31 C32 H32 119.7 . . ?
C32 C36 C31 120.6(2) 2_556 . ?
C32 C36 H36 119.7 2_556 . ?
C31 C36 H36 119.7 . . ?
F2 C2 C3 116.51(19) . . ?
F2 C2 C1 121.11(18) . . ?
C3 C2 C1 122.4(2) . . ?
F5 C5 C4 120.1(2) . . ?
F5 C5 C6 120.1(2) . . ?
C4 C5 C6 119.7(2) . . ?
F4 C4 C5 120.7(2) . . ?
F4 C4 C3 119.6(2) . . ?
C5 C4 C3 119.8(2) . . ?
N11 C11 C1 123.5(2) . . ?
N11 C11 H11 118.3 . . ?
C1 C11 H11 118.3 . . ?
C11 N11 C31 121.0(2) . . ?
F6 C6 C5 117.92(19) . . ?
F6 C6 C1 119.77(18) . . ?
C5 C6 C1 122.3(2) . . ?
C2 C1 C6 116.17(19) . . ?
C2 C1 C11 124.3(2) . . ?
C6 C1 C11 119.6(2) . . ?
F3 C3 C2 120.7(2) . . ?
F3 C3 C4 119.61(19) . . ?
C2 C3 C4 119.7(2) . . ?

loop_
_geom_bond_atom_site_label_1
_geom_bond_atom_site_label_2
_geom_bond_distance
_geom_bond_site_symmetry_2
_geom_bond_publ_flag
C31 C32 1.386(3) . ?
C31 C36 1.393(3) . ?
C31 N11 1.422(3) . ?
C32 C36 1.380(3) 2_556 ?
C32 H32 0.9300 . ?
C36 C32 1.380(3) 2_556 ?
C36 H36 0.9300 . ?
F2 C2 1.331(2) . ?
F5 C5 1.332(3) . ?
C2 C3 1.376(3) . ?
C2 C1 1.384(3) . ?
F6 C6 1.331(3) . ?
C5 C4 1.369(3) . ?
C5 C6 1.377(3) . ?
C4 F4 1.334(2) . ?
C4 C3 1.379(3) . ?
C11 N11 1.233(3) . ?
C11 C1 1.469(3) . ?
C11 H11 0.9300 . ?
F3 C3 1.329(3) . ?
C6 C1 1.393(3) . ?

loop_
_geom_torsion_atom_site_label_1
_geom_torsion_atom_site_label_2
_geom_torsion_atom_site_label_3
_geom_torsion_atom_site_label_4
_geom_torsion
_geom_torsion_site_symmetry_1
_geom_torsion_site_symmetry_2
_geom_torsion_site_symmetry_3
_geom_torsion_site_symmetry_4
_geom_torsion_publ_flag
C36 C31 C32 C36 -0.5(4) . . . 2_556 ?
N11 C31 C32 C36 -178.32(18) . . . 2_556 ?
C32 C31 C36 C32 0.5(4) . . . 2_556 ?
N11 C31 C36 C32 178.54(17) . . . 2_556 ?
F5 C5 C4 F4 0.9(3) . . . . ?
C6 C5 C4 F4 -179.80(18) . . . . ?
F5 C5 C4 C3 -178.69(18) . . . . ?
C6 C5 C4 C3 0.6(3) . . . . ?
C1 C11 N11 C31 178.33(16) . . . . ?
C32 C31 N11 C11 -13.9(4) . . . . ?
C36 C31 N11 C11 168.2(2) . . . . ?
F5 C5 C6 F6 0.3(3) . . . . ?
C4 C5 C6 F6 -179.07(17) . . . . ?
F5 C5 C6 C1 179.70(17) . . . . ?
C4 C5 C6 C1 0.4(3) . . . . ?
F2 C2 C1 C6 -177.79(17) . . . . ?
C3 C2 C1 C6 0.3(3) . . . . ?
F2 C2 C1 C11 1.8(3) . . . . ?
C3 C2 C1 C11 179.87(18) . . . . ?
F6 C6 C1 C2 178.62(17) . . . . ?
C5 C6 C1 C2 -0.8(3) . . . . ?
F6 C6 C1 C11 -1.0(3) . . . . ?
C5 C6 C1 C11 179.56(18) . . . . ?
N11 C11 C1 C2 10.8(4) . . . . ?
N11 C11 C1 C6 -169.6(2) . . . . ?
F2 C2 C3 F3 0.2(3) . . . . ?
C1 C2 C3 F3 -177.90(17) . . . . ?
F2 C2 C3 C4 178.85(18) . . . . ?
C1 C2 C3 C4 0.7(3) . . . . ?
F4 C4 C3 F3 -2.1(3) . . . . ?
C5 C4 C3 F3 177.46(18) . . . . ?
F4 C4 C3 C2 179.27(18) . . . . ?
C5 C4 C3 C2 -1.2(3) . . . . ?
